data_4083675
loop_
_publ_author_name
'Pi, Chengfu'
'Zhang, Zhengxing'
'Pang, Zhen'
'Zhang, Jie'
'Luo, Jun'
'Chen, Zhenxia'
'Weng, Linhong'
'Zhou, Xigeng'

_publ_section_title
;
 Multiple N&#x2212;H Bond Activation:&#x00A0; Synthesis and Reactivity of
 Functionalized Primary Amido Ytterbium Complexes
;
_journal_issue 8
_journal_name_full Organometallics
_journal_page_first 1934
_journal_paper_doi 10.1021/om061094+
_journal_volume 26
_journal_year 2007
_chemical_formula_sum 'C50 H77 N6 O2 Yb'
_chemical_formula_weight 967.22
_chemical_name_systematic
; 
 ? 
;
_space_group_IT_number 2
_symmetry_cell_setting triclinic
_symmetry_space_group_name_Hall '-P 1'
_symmetry_space_group_name_H-M 'P -1'
_atom_sites_solution_hydrogens geom
_atom_sites_solution_primary direct
_atom_sites_solution_secondary difmap
_audit_creation_method SHELXL-97
_cell_angle_alpha 89.943(2)
_cell_angle_beta 107.317(2)
_cell_angle_gamma 114.887(3)
_cell_formula_units_Z 2
_cell_length_a 11.888(2)
_cell_length_b 12.474(3)
_cell_length_c 18.948(3)
_cell_measurement_reflns_used 904
_cell_measurement_temperature 293(2)
_cell_measurement_theta_max 24.262
_cell_measurement_theta_min 2.483
_cell_volume 2408.2(8)
_computing_cell_refinement 'Bruker SMART'
_computing_data_collection 'Bruker SMART'
_computing_data_reduction 'Bruker SHELXTL'
_computing_molecular_graphics 'Bruker SHELXTL'
_computing_publication_material 'Bruker SHELXTL'
_computing_structure_refinement 'SHELXL-97 (Sheldrick, 1997)'
_computing_structure_solution 'SHELXS-97 (Sheldrick, 1990)'
_diffrn_ambient_temperature 293(2)
_diffrn_measured_fraction_theta_full 0.987
_diffrn_measured_fraction_theta_max 0.987
_diffrn_measurement_device_type 'CCD area detector'
_diffrn_measurement_method 'phi and omega scans'
_diffrn_radiation_monochromator graphite
_diffrn_radiation_source 'fine-focus sealed tube'
_diffrn_radiation_type MoK\a
_diffrn_radiation_wavelength 0.71073
_diffrn_reflns_av_R_equivalents 0.0225
_diffrn_reflns_av_sigmaI/netI 0.0537
_diffrn_reflns_limit_h_max 14
_diffrn_reflns_limit_h_min -14
_diffrn_reflns_limit_k_max 14
_diffrn_reflns_limit_k_min -14
_diffrn_reflns_limit_l_max 10
_diffrn_reflns_limit_l_min -22
_diffrn_reflns_number 10164
_diffrn_reflns_theta_full 25.01
_diffrn_reflns_theta_max 25.01
_diffrn_reflns_theta_min 1.82
_diffrn_standards_decay_% 3.62
_exptl_absorpt_coefficient_mu 1.985
_exptl_absorpt_correction_T_max 0.7550
_exptl_absorpt_correction_T_min 0.5873
_exptl_absorpt_correction_type multi-scan
_exptl_absorpt_process_details sadabs
_exptl_crystal_density_diffrn 1.334
_exptl_crystal_density_method 'not measured'
_exptl_crystal_F_000 1010
_exptl_crystal_size_max 0.30
_exptl_crystal_size_mid 0.20
_exptl_crystal_size_min 0.15
_refine_diff_density_max 1.231
_refine_diff_density_min -0.684
_refine_diff_density_rms 0.073
_refine_ls_extinction_method none
_refine_ls_goodness_of_fit_ref 0.949
_refine_ls_hydrogen_treatment constr
_refine_ls_matrix_type full
_refine_ls_number_parameters 532
_refine_ls_number_reflns 8380
_refine_ls_number_restraints 0
_refine_ls_restrained_S_all 0.949
_refine_ls_R_factor_all 0.0435
_refine_ls_R_factor_gt 0.0332
_refine_ls_shift/su_max 0.002
_refine_ls_shift/su_mean 0.000
_refine_ls_structure_factor_coef Fsqd
_refine_ls_weighting_details 'calc w=1/[\s^2^(Fo^2^)+(0.0340P)^2^+0.0000P] where P=(Fo^2^+2Fc^2^)/3'
_refine_ls_weighting_scheme calc
_refine_ls_wR_factor_gt 0.0695
_refine_ls_wR_factor_ref 0.0720
_reflns_number_gt 6926
_reflns_number_total 8380
_reflns_threshold_expression >2sigma(I)
_cod_data_source_file om061094%2Bsi20061201_101121.cif
_cod_data_source_block f60228b
_cod_depositor_comments
;
The following automatic conversions were performed:

'_symmetry_cell_setting' value 'Triclinic' changed to 'triclinic'
according to
/usr/data/users/saulius/automatic-downloads/retrospective/ACS/lib/dictionaries/cif_core.dic
dictionary named 'cif_core.dic' version 2.4.2 from 2011-04-26.

Automatic conversion script
Id: cif_fix_values 2281 2013-09-26 08:29:07Z andrius 
;
_cod_original_cell_volume 2408.3(8)
_cod_original_sg_symbol_H-M P-1
_cod_database_code 4083675

loop_
_symmetry_equiv_pos_as_xyz
'x, y, z'
'-x, -y, -z'

loop_
_atom_site_label
_atom_site_type_symbol
_atom_site_fract_x
_atom_site_fract_y
_atom_site_fract_z
_atom_site_U_iso_or_equiv
_atom_site_adp_type
_atom_site_occupancy
_atom_site_symmetry_multiplicity
_atom_site_calc_flag
_atom_site_refinement_flags
Yb1 Yb 0.526157(17) -0.126867(16) 0.723737(9) 0.04094(7) Uani 1 1 d .
N1 N 0.3702(3) -0.0731(3) 0.72507(17) 0.0411(8) Uani 1 1 d .
N2 N 0.3562(3) -0.2288(3) 0.78344(16) 0.0389(7) Uani 1 1 d .
N3 N 0.2247(3) -0.1324(3) 0.79618(17) 0.0439(8) Uani 1 1 d .
H3A H 0.1544 -0.1926 0.7967 0.053 Uiso 1 1 calc R
N4 N 0.5232(3) 0.0349(3) 0.64836(17) 0.0410(8) Uani 1 1 d .
N5 N 0.6403(3) 0.2444(3) 0.66176(19) 0.0510(9) Uani 1 1 d .
H5A H 0.6801 0.3001 0.6389 0.061 Uiso 1 1 calc R
N6 N 0.7148(3) 0.1209(3) 0.61995(19) 0.0526(9) Uani 1 1 d .
H6A H 0.6912 0.0529 0.5951 0.063 Uiso 1 1 calc R
C1 C 0.4525(6) -0.2191(4) 0.5835(2) 0.0696(14) Uani 1 1 d .
H1 H 0.4359 -0.1725 0.5472 0.084 Uiso 1 1 calc R
C2 C 0.3622(6) -0.2987(4) 0.6123(3) 0.0755(15) Uani 1 1 d .
H2 H 0.2745 -0.3140 0.5992 0.091 Uiso 1 1 calc R
C3 C 0.4229(7) -0.3518(4) 0.6635(3) 0.0868(19) Uani 1 1 d .
H3 H 0.3836 -0.4095 0.6909 0.104 Uiso 1 1 calc R
C4 C 0.5532(8) -0.3040(6) 0.6671(3) 0.096(2) Uani 1 1 d .
H4 H 0.6170 -0.3240 0.6973 0.116 Uiso 1 1 calc R
C5 C 0.5719(6) -0.2201(5) 0.6172(3) 0.0816(16) Uani 1 1 d .
H5 H 0.6502 -0.1738 0.6085 0.098 Uiso 1 1 calc R
C6 C 0.7090(5) -0.1228(5) 0.8445(3) 0.0755(15) Uani 1 1 d .
H6 H 0.7026 -0.1971 0.8562 0.091 Uiso 1 1 calc R
C7 C 0.7777(5) -0.0542(6) 0.7988(3) 0.0867(17) Uani 1 1 d .
H7 H 0.8260 -0.0743 0.7753 0.104 Uiso 1 1 calc R
C8 C 0.7599(4) 0.0492(5) 0.7953(3) 0.0689(14) Uani 1 1 d .
H8 H 0.7937 0.1104 0.7685 0.083 Uiso 1 1 calc R
C9 C 0.6838(5) 0.0451(5) 0.8384(2) 0.0686(14) Uani 1 1 d .
H9 H 0.6572 0.1032 0.8461 0.082 Uiso 1 1 calc R
C10 C 0.6537(5) -0.0607(5) 0.8686(2) 0.0712(14) Uani 1 1 d .
H10 H 0.6036 -0.0854 0.9002 0.085 Uiso 1 1 calc R
C11 C 0.3123(4) -0.1484(3) 0.7686(2) 0.0390(9) Uani 1 1 d .
C12 C 0.3142(4) -0.0260(3) 0.66633(19) 0.0364(9) Uani 1 1 d .
C13 C 0.1860(4) -0.0370(3) 0.6420(2) 0.0457(10) Uani 1 1 d .
H13 H 0.1289 -0.0772 0.6680 0.055 Uiso 1 1 calc R
C14 C 0.1435(4) 0.0112(4) 0.5798(2) 0.0516(11) Uani 1 1 d .
H14 H 0.0580 0.0029 0.5641 0.062 Uiso 1 1 calc R
C15 C 0.2256(4) 0.0708(4) 0.5413(2) 0.0544(11) Uani 1 1 d .
H15 H 0.1964 0.1040 0.4999 0.065 Uiso 1 1 calc R
C16 C 0.3527(4) 0.0822(3) 0.5636(2) 0.0473(10) Uani 1 1 d .
H16 H 0.4079 0.1214 0.5365 0.057 Uiso 1 1 calc R
C17 C 0.3977(4) 0.0351(3) 0.6264(2) 0.0386(9) Uani 1 1 d .
C18 C 0.3132(4) -0.3127(3) 0.8344(2) 0.0420(9) Uani 1 1 d .
H18 H 0.3046 -0.2706 0.8747 0.050 Uiso 1 1 calc R
C19 C 0.1811(4) -0.4155(4) 0.7944(3) 0.0637(13) Uani 1 1 d .
H19A H 0.1865 -0.4532 0.7516 0.076 Uiso 1 1 calc R
H19B H 0.1168 -0.3847 0.7761 0.076 Uiso 1 1 calc R
C20 C 0.1349(5) -0.5091(4) 0.8445(3) 0.0818(16) Uani 1 1 d .
H20A H 0.1169 -0.4749 0.8833 0.098 Uiso 1 1 calc R
H20B H 0.0541 -0.5762 0.8150 0.098 Uiso 1 1 calc R
C21 C 0.2375(6) -0.5526(4) 0.8801(3) 0.0813(16) Uani 1 1 d .
H21A H 0.2095 -0.6053 0.9155 0.098 Uiso 1 1 calc R
H21B H 0.2455 -0.5979 0.8418 0.098 Uiso 1 1 calc R
C22 C 0.3676(5) -0.4511(4) 0.9193(3) 0.0732(15) Uani 1 1 d .
H22A H 0.4320 -0.4816 0.9382 0.088 Uiso 1 1 calc R
H22B H 0.3620 -0.4125 0.9617 0.088 Uiso 1 1 calc R
C23 C 0.4131(4) -0.3597(4) 0.8688(2) 0.0548(11) Uani 1 1 d .
H23A H 0.4280 -0.3959 0.8294 0.066 Uiso 1 1 calc R
H23B H 0.4958 -0.2936 0.8975 0.066 Uiso 1 1 calc R
C24 C 0.2528(4) -0.0116(3) 0.8245(2) 0.0423(9) Uani 1 1 d .
H24 H 0.2841 0.0417 0.7894 0.051 Uiso 1 1 calc R
C25 C 0.1302(4) -0.0068(4) 0.8290(2) 0.0543(11) Uani 1 1 d .
H25A H 0.0926 -0.0651 0.8595 0.065 Uiso 1 1 calc R
H25B H 0.0662 -0.0275 0.7793 0.065 Uiso 1 1 calc R
C26 C 0.1591(5) 0.1164(4) 0.8623(3) 0.0682(14) Uani 1 1 d .
H26A H 0.1875 0.1734 0.8291 0.082 Uiso 1 1 calc R
H26B H 0.0796 0.1150 0.8673 0.082 Uiso 1 1 calc R
C27 C 0.2644(5) 0.1554(4) 0.9380(3) 0.0685(14) Uani 1 1 d .
H27A H 0.2838 0.2355 0.9570 0.082 Uiso 1 1 calc R
H27B H 0.2328 0.1026 0.9725 0.082 Uiso 1 1 calc R
C28 C 0.3873(5) 0.1534(4) 0.9334(3) 0.0673(13) Uani 1 1 d .
H28A H 0.4513 0.1741 0.9831 0.081 Uiso 1 1 calc R
H28B H 0.4242 0.2126 0.9033 0.081 Uiso 1 1 calc R
C29 C 0.3598(4) 0.0317(4) 0.8996(2) 0.0549(11) Uani 1 1 d .
H29A H 0.4396 0.0350 0.8939 0.066 Uiso 1 1 calc R
H29B H 0.3343 -0.0252 0.9334 0.066 Uiso 1 1 calc R
C30 C 0.6225(4) 0.1327(4) 0.6432(2) 0.0443(10) Uani 1 1 d .
C31 C 0.5946(4) 0.2749(3) 0.7191(2) 0.0480(10) Uani 1 1 d .
H31 H 0.5411 0.2001 0.7338 0.058 Uiso 1 1 calc R
C32 C 0.7096(4) 0.3476(4) 0.7874(2) 0.0587(12) Uani 1 1 d .
H32A H 0.7655 0.4218 0.7742 0.070 Uiso 1 1 calc R
H32B H 0.7609 0.3038 0.8051 0.070 Uiso 1 1 calc R
C33 C 0.6651(5) 0.3751(4) 0.8490(3) 0.0691(13) Uani 1 1 d .
H33A H 0.6188 0.3014 0.8665 0.083 Uiso 1 1 calc R
H33B H 0.7415 0.4264 0.8906 0.083 Uiso 1 1 calc R
C34 C 0.5767(5) 0.4355(5) 0.8236(3) 0.0819(16) Uani 1 1 d .
H34A H 0.6269 0.5149 0.8137 0.098 Uiso 1 1 calc R
H34B H 0.5432 0.4437 0.8631 0.098 Uiso 1 1 calc R
C35 C 0.4629(5) 0.3650(5) 0.7538(3) 0.0747(15) Uani 1 1 d .
H35A H 0.4124 0.4096 0.7364 0.090 Uiso 1 1 calc R
H35B H 0.4058 0.2901 0.7656 0.090 Uiso 1 1 calc R
C36 C 0.5095(5) 0.3396(4) 0.6920(3) 0.0655(13) Uani 1 1 d .
H36A H 0.4343 0.2908 0.6491 0.079 Uiso 1 1 calc R
H36B H 0.5596 0.4141 0.6766 0.079 Uiso 1 1 calc R
C37 C 0.8475(4) 0.2084(4) 0.6319(2) 0.0493(10) Uani 1 1 d .
H37 H 0.8723 0.2694 0.6734 0.059 Uiso 1 1 calc R
C38 C 0.9402(4) 0.1499(4) 0.6531(3) 0.0629(12) Uani 1 1 d .
H38A H 0.9345 0.1155 0.6986 0.075 Uiso 1 1 calc R
H38B H 0.9133 0.0857 0.6138 0.075 Uiso 1 1 calc R
C39 C 1.0809(5) 0.2390(5) 0.6649(3) 0.0786(15) Uani 1 1 d .
H39A H 1.1111 0.2976 0.7081 0.094 Uiso 1 1 calc R
H39B H 1.1360 0.1976 0.6750 0.094 Uiso 1 1 calc R
C40 C 1.0950(5) 0.3016(5) 0.5983(3) 0.0854(16) Uani 1 1 d .
H40A H 1.0763 0.2446 0.5566 0.102 Uiso 1 1 calc R
H40B H 1.1847 0.3622 0.6097 0.102 Uiso 1 1 calc R
C41 C 1.0032(5) 0.3591(5) 0.5766(3) 0.0831(16) Uani 1 1 d .
H41A H 1.0098 0.3939 0.5313 0.100 Uiso 1 1 calc R
H41B H 1.0287 0.4228 0.6158 0.100 Uiso 1 1 calc R
C42 C 0.8629(4) 0.2693(4) 0.5637(3) 0.0644(13) Uani 1 1 d .
H42A H 0.8349 0.2096 0.5215 0.077 Uiso 1 1 calc R
H42B H 0.8067 0.3095 0.5516 0.077 Uiso 1 1 calc R
O1 O 0.0884(4) 0.7342(3) 0.9128(2) 0.0814(10) Uani 1 1 d .
C43 C -0.0482(6) 0.6865(6) 0.8907(3) 0.104(2) Uani 1 1 d .
H43A H -0.0875 0.6019 0.8724 0.125 Uiso 1 1 calc R
H43B H -0.0800 0.7261 0.8509 0.125 Uiso 1 1 calc R
C44 C -0.0826(7) 0.7054(8) 0.9560(4) 0.136(3) Uani 1 1 d .
H44A H -0.1034 0.7729 0.9537 0.164 Uiso 1 1 calc R
H44B H -0.1575 0.6350 0.9591 0.164 Uiso 1 1 calc R
C45 C 0.0310(7) 0.7282(10) 1.0181(4) 0.199(5) Uani 1 1 d .
H45A H 0.0172 0.6588 1.0438 0.238 Uiso 1 1 calc R
H45B H 0.0503 0.7954 1.0530 0.238 Uiso 1 1 calc R
C46 C 0.1364(6) 0.7543(7) 0.9896(3) 0.119(2) Uani 1 1 d .
H46A H 0.2004 0.8370 1.0067 0.142 Uiso 1 1 calc R
H46B H 0.1796 0.7040 1.0079 0.142 Uiso 1 1 calc R
O2 O 0.7712(5) 0.4864(4) 0.6180(3) 0.1095(14) Uani 1 1 d .
C47 C 0.6881(9) 0.4950(6) 0.5512(4) 0.160(4) Uani 1 1 d .
H47A H 0.6947 0.4542 0.5101 0.192 Uiso 1 1 calc R
H47B H 0.5983 0.4548 0.5512 0.192 Uiso 1 1 calc R
C48 C 0.7157(7) 0.6072(6) 0.5401(4) 0.122(2) Uani 1 1 d .
H48A H 0.6462 0.6265 0.5433 0.146 Uiso 1 1 calc R
H48B H 0.7248 0.6191 0.4912 0.146 Uiso 1 1 calc R
C49 C 0.8394(7) 0.6826(5) 0.5987(4) 0.123(3) Uani 1 1 d .
H49A H 0.9084 0.7237 0.5775 0.148 Uiso 1 1 calc R
H49B H 0.8295 0.7413 0.6267 0.148 Uiso 1 1 calc R
C50 C 0.8688(7) 0.5995(7) 0.6464(4) 0.140(3) Uani 1 1 d .
H50A H 0.9526 0.6033 0.6480 0.168 Uiso 1 1 calc R
H50B H 0.8738 0.6207 0.6969 0.168 Uiso 1 1 calc R

loop_
_atom_site_aniso_label
_atom_site_aniso_U_11
_atom_site_aniso_U_22
_atom_site_aniso_U_33
_atom_site_aniso_U_23
_atom_site_aniso_U_13
_atom_site_aniso_U_12
Yb1 0.04618(11) 0.05010(11) 0.03484(10) 0.00842(7) 0.01218(8) 0.02954(9)
N1 0.0460(19) 0.0434(18) 0.0407(18) 0.0148(16) 0.0176(16) 0.0235(16)
N2 0.0479(19) 0.0399(17) 0.0364(17) 0.0098(15) 0.0147(15) 0.0255(15)
N3 0.0431(18) 0.0390(18) 0.058(2) 0.0112(16) 0.0242(17) 0.0210(15)
N4 0.0414(18) 0.0397(18) 0.0451(19) 0.0113(15) 0.0170(16) 0.0187(16)
N5 0.058(2) 0.044(2) 0.063(2) 0.0158(18) 0.0334(19) 0.0244(17)
N6 0.057(2) 0.050(2) 0.057(2) 0.0042(18) 0.0259(19) 0.0239(18)
C1 0.115(5) 0.055(3) 0.042(3) 0.005(2) 0.031(3) 0.037(3)
C2 0.094(4) 0.060(3) 0.054(3) -0.014(3) 0.020(3) 0.021(3)
C3 0.163(6) 0.051(3) 0.067(4) 0.012(3) 0.064(4) 0.049(4)
C4 0.181(7) 0.097(5) 0.079(4) 0.031(3) 0.064(5) 0.110(5)
C5 0.131(5) 0.084(4) 0.078(4) 0.022(3) 0.066(4) 0.070(4)
C6 0.058(3) 0.098(4) 0.070(3) 0.034(3) 0.008(3) 0.044(3)
C7 0.046(3) 0.133(5) 0.087(4) 0.023(4) 0.013(3) 0.051(3)
C8 0.049(3) 0.084(4) 0.053(3) 0.019(3) 0.007(2) 0.016(3)
C9 0.057(3) 0.076(3) 0.047(3) 0.003(3) 0.000(2) 0.016(3)
C10 0.060(3) 0.087(4) 0.043(3) 0.015(3) 0.003(2) 0.021(3)
C11 0.036(2) 0.039(2) 0.035(2) 0.0032(18) 0.0041(18) 0.0158(18)
C12 0.045(2) 0.034(2) 0.031(2) 0.0019(17) 0.0091(18) 0.0206(18)
C13 0.042(2) 0.055(2) 0.041(2) 0.007(2) 0.0109(19) 0.024(2)
C14 0.045(2) 0.064(3) 0.046(2) 0.008(2) 0.004(2) 0.032(2)
C15 0.060(3) 0.060(3) 0.041(2) 0.013(2) 0.004(2) 0.033(2)
C16 0.057(3) 0.049(2) 0.038(2) 0.0145(19) 0.017(2) 0.023(2)
C17 0.042(2) 0.035(2) 0.037(2) 0.0029(17) 0.0102(18) 0.0167(18)
C18 0.058(3) 0.038(2) 0.037(2) 0.0102(18) 0.0181(19) 0.026(2)
C19 0.069(3) 0.049(3) 0.066(3) 0.016(2) 0.018(3) 0.022(2)
C20 0.087(4) 0.051(3) 0.108(4) 0.023(3) 0.043(3) 0.024(3)
C21 0.126(5) 0.047(3) 0.094(4) 0.031(3) 0.059(4) 0.043(3)
C22 0.115(4) 0.075(3) 0.061(3) 0.034(3) 0.039(3) 0.065(3)
C23 0.073(3) 0.058(3) 0.050(3) 0.021(2) 0.024(2) 0.041(2)
C24 0.052(2) 0.039(2) 0.046(2) 0.0122(19) 0.024(2) 0.0253(19)
C25 0.060(3) 0.061(3) 0.055(3) 0.009(2) 0.021(2) 0.037(2)
C26 0.090(4) 0.071(3) 0.071(3) 0.013(3) 0.032(3) 0.057(3)
C27 0.101(4) 0.069(3) 0.055(3) 0.008(2) 0.030(3) 0.053(3)
C28 0.077(3) 0.065(3) 0.052(3) 0.000(2) 0.019(3) 0.025(3)
C29 0.056(3) 0.064(3) 0.052(3) 0.005(2) 0.017(2) 0.034(2)
C30 0.050(2) 0.050(3) 0.037(2) 0.0092(19) 0.013(2) 0.028(2)
C31 0.048(2) 0.041(2) 0.059(3) 0.005(2) 0.025(2) 0.019(2)
C32 0.055(3) 0.053(3) 0.065(3) 0.006(2) 0.017(2) 0.022(2)
C33 0.073(3) 0.068(3) 0.066(3) 0.002(3) 0.022(3) 0.031(3)
C34 0.094(4) 0.073(3) 0.094(4) -0.004(3) 0.035(3) 0.047(3)
C35 0.071(3) 0.078(3) 0.090(4) 0.001(3) 0.026(3) 0.047(3)
C36 0.067(3) 0.060(3) 0.075(3) 0.000(3) 0.013(3) 0.039(3)
C37 0.044(2) 0.052(3) 0.051(3) 0.000(2) 0.018(2) 0.019(2)
C38 0.062(3) 0.080(3) 0.060(3) 0.015(3) 0.027(2) 0.039(3)
C39 0.057(3) 0.105(4) 0.077(4) -0.005(3) 0.019(3) 0.040(3)
C40 0.064(3) 0.097(4) 0.098(4) 0.006(4) 0.040(3) 0.028(3)
C41 0.076(4) 0.083(4) 0.103(4) 0.033(3) 0.048(3) 0.034(3)
C42 0.064(3) 0.066(3) 0.070(3) 0.019(3) 0.026(3) 0.030(3)
O1 0.086(3) 0.089(3) 0.069(2) 0.011(2) 0.035(2) 0.032(2)
C43 0.083(4) 0.112(5) 0.077(4) 0.007(4) 0.022(4) 0.010(4)
C44 0.094(5) 0.201(8) 0.115(6) -0.017(6) 0.039(5) 0.063(5)
C45 0.097(6) 0.362(14) 0.069(5) -0.012(7) 0.035(5) 0.035(8)
C46 0.082(4) 0.182(7) 0.069(4) 0.028(4) 0.022(4) 0.039(5)
O2 0.141(4) 0.070(3) 0.107(3) 0.032(2) 0.029(3) 0.044(3)
C47 0.242(10) 0.074(5) 0.083(5) 0.010(4) -0.019(6) 0.042(5)
C48 0.121(6) 0.097(5) 0.127(6) 0.029(5) 0.023(5) 0.041(5)
C49 0.106(5) 0.077(4) 0.162(7) 0.022(5) 0.034(5) 0.025(4)
C50 0.111(6) 0.123(6) 0.138(7) 0.040(6) -0.005(5) 0.040(5)

loop_
_atom_type_symbol
_atom_type_description
_atom_type_scat_dispersion_real
_atom_type_scat_dispersion_imag
_atom_type_scat_source
C C 0.0033 0.0016 'International Tables Vol C Tables 4.2.6.8 and 6.1.1.4'
H H 0.0000 0.0000 'International Tables Vol C Tables 4.2.6.8 and 6.1.1.4'
N N 0.0061 0.0033 'International Tables Vol C Tables 4.2.6.8 and 6.1.1.4'
O O 0.0106 0.0060 'International Tables Vol C Tables 4.2.6.8 and 6.1.1.4'
Yb Yb -0.3850 5.5486 'International Tables Vol C Tables 4.2.6.8 and 6.1.1.4'

loop_
_geom_angle_atom_site_label_1
_geom_angle_atom_site_label_2
_geom_angle_atom_site_label_3
_geom_angle
N1 Yb1 N4 66.78(11)
N1 Yb1 N2 55.42(10)
N4 Yb1 N2 121.95(10)
N1 Yb1 C2 91.49(15)
N4 Yb1 C2 94.12(14)
N2 Yb1 C2 83.02(15)
N1 Yb1 C5 133.33(16)
N4 Yb1 C5 87.82(14)
N2 Yb1 C5 127.73(15)
C2 Yb1 C5 50.29(19)
N1 Yb1 C6 123.87(16)
N4 Yb1 C6 129.41(14)
N2 Yb1 C6 90.17(14)
C2 Yb1 C6 130.55(18)
C5 Yb1 C6 102.64(19)
N1 Yb1 C1 103.11(15)
N4 Yb1 C1 73.72(13)
N2 Yb1 C1 112.70(15)
C2 Yb1 C1 30.27(15)
C5 Yb1 C1 30.34(15)
C6 Yb1 C1 132.33(19)
N1 Yb1 C4 140.3(2)
N4 Yb1 C4 118.51(15)
N2 Yb1 C4 103.39(18)
C2 Yb1 C4 50.1(2)
C5 Yb1 C4 30.90(16)
C6 Yb1 C4 84.9(2)
C1 Yb1 C4 50.24(17)
N1 Yb1 C3 110.94(19)
N4 Yb1 C3 122.60(14)
N2 Yb1 C3 77.32(16)
C2 Yb1 C3 30.26(15)
C5 Yb1 C3 50.67(18)
C6 Yb1 C3 100.5(2)
C1 Yb1 C3 50.14(15)
C4 Yb1 C3 30.46(18)
N1 Yb1 C7 136.59(16)
N4 Yb1 C7 103.66(16)
N2 Yb1 C7 120.87(15)
C2 Yb1 C7 131.91(19)
C5 Yb1 C7 85.7(2)
C6 Yb1 C7 30.99(15)
C1 Yb1 C7 114.88(19)
C4 Yb1 C7 82.5(2)
C3 Yb1 C7 109.3(2)
N1 Yb1 C10 94.55(15)
N4 Yb1 C10 116.35(14)
N2 Yb1 C10 75.52(13)
C2 Yb1 C10 148.83(18)
C5 Yb1 C10 132.11(19)
C6 Yb1 C10 29.88(15)
C1 Yb1 C10 162.19(18)
C4 Yb1 C10 113.40(18)
C3 Yb1 C10 120.92(18)
C7 Yb1 C10 50.01(18)
N1 Yb1 C8 109.71(15)
N4 Yb1 C8 78.88(13)
N2 Yb1 C8 123.58(13)
C2 Yb1 C8 152.23(18)
C5 Yb1 C8 102.25(19)
C6 Yb1 C8 50.55(16)
C1 Yb1 C8 123.67(18)
C4 Yb1 C8 109.9(2)
C3 Yb1 C8 139.0(2)
C7 Yb1 C8 30.47(15)
C10 Yb1 C8 49.92(15)
C11 N1 C12 128.6(3)
C11 N1 Yb1 101.3(2)
C12 N1 Yb1 122.1(2)
C11 N2 C18 120.2(3)
C11 N2 Yb1 90.8(2)
C18 N2 Yb1 147.0(2)
C11 N3 C24 119.2(3)
C11 N3 H3A 120.4
C24 N3 H3A 120.4
C30 N4 C17 116.8(3)
C30 N4 Yb1 129.3(2)
C17 N4 Yb1 111.2(2)
C30 N5 C31 122.9(4)
C30 N5 H5A 118.6
C31 N5 H5A 118.6
C30 N6 C37 127.7(4)
C30 N6 H6A 116.1
C37 N6 H6A 116.1
C2 C1 C5 108.6(5)
C2 C1 Yb1 74.6(3)
C5 C1 Yb1 74.7(3)
C2 C1 H1 125.7
C5 C1 H1 125.7
Yb1 C1 H1 117.0
C1 C2 C3 108.8(6)
C1 C2 Yb1 75.1(3)
C3 C2 Yb1 75.3(3)
C1 C2 H2 125.6
C3 C2 H2 125.6
Yb1 C2 H2 116.0
C2 C3 C4 107.7(5)
C2 C3 Yb1 74.4(3)
C4 C3 Yb1 74.7(3)
C2 C3 H3 126.2
C4 C3 H3 126.2
Yb1 C3 H3 116.9
C3 C4 C5 107.9(6)
C3 C4 Yb1 74.9(3)
C5 C4 Yb1 74.3(3)
C3 C4 H4 126.1
C5 C4 H4 126.1
Yb1 C4 H4 116.8
C1 C5 C4 107.1(6)
C1 C5 Yb1 75.0(3)
C4 C5 Yb1 74.8(3)
C1 C5 H5 126.4
C4 C5 H5 126.4
Yb1 C5 H5 116.1
C10 C6 C7 107.6(5)
C10 C6 Yb1 75.6(3)
C7 C6 Yb1 75.0(3)
C10 C6 H6 126.2
C7 C6 H6 126.2
Yb1 C6 H6 115.4
C8 C7 C6 107.3(5)
C8 C7 Yb1 75.0(3)
C6 C7 Yb1 74.0(3)
C8 C7 H7 126.4
C6 C7 H7 126.4
Yb1 C7 H7 116.8
C9 C8 C7 108.1(5)
C9 C8 Yb1 75.2(3)
C7 C8 Yb1 74.5(3)
C9 C8 H8 126.0
C7 C8 H8 126.0
Yb1 C8 H8 116.4
C8 C9 C10 107.9(5)
C8 C9 Yb1 74.7(3)
C10 C9 Yb1 74.4(3)
C8 C9 H9 126.0
C10 C9 H9 126.0
Yb1 C9 H9 116.9
C6 C10 C9 109.1(5)
C6 C10 Yb1 74.5(3)
C9 C10 Yb1 75.3(3)
C6 C10 H10 125.5
C9 C10 H10 125.5
Yb1 C10 H10 116.7
N2 C11 N1 111.9(3)
N2 C11 N3 126.7(4)
N1 C11 N3 121.3(3)
N2 C11 Yb1 61.7(2)
N1 C11 Yb1 50.67(19)
N3 C11 Yb1 167.3(3)
N1 C12 C17 113.7(3)
N1 C12 C13 127.8(4)
C17 C12 C13 118.4(3)
N1 C12 Yb1 36.33(17)
C17 C12 Yb1 81.2(2)
C13 C12 Yb1 153.4(3)
C14 C13 C12 120.5(4)
C14 C13 H13 119.7
C12 C13 H13 119.7
C15 C14 C13 120.7(4)
C15 C14 H14 119.7
C13 C14 H14 119.7
C14 C15 C16 120.1(4)
C14 C15 H15 120.0
C16 C15 H15 120.0
C15 C16 C17 120.2(4)
C15 C16 H16 119.9
C17 C16 H16 119.9
C16 C17 C12 120.1(4)
C16 C17 N4 122.7(4)
C12 C17 N4 116.9(3)
N2 C18 C19 110.7(3)
N2 C18 C23 110.9(3)
C19 C18 C23 109.9(3)
N2 C18 H18 108.4
C19 C18 H18 108.4
C23 C18 H18 108.4
C18 C19 C20 112.7(4)
C18 C19 H19A 109.0
C20 C19 H19A 109.0
C18 C19 H19B 109.0
C20 C19 H19B 109.0
H19A C19 H19B 107.8
C21 C20 C19 111.3(4)
C21 C20 H20A 109.4
C19 C20 H20A 109.4
C21 C20 H20B 109.4
C19 C20 H20B 109.4
H20A C20 H20B 108.0
C22 C21 C20 111.3(4)
C22 C21 H21A 109.4
C20 C21 H21A 109.4
C22 C21 H21B 109.4
C20 C21 H21B 109.4
H21A C21 H21B 108.0
C21 C22 C23 112.4(4)
C21 C22 H22A 109.1
C23 C22 H22A 109.1
C21 C22 H22B 109.1
C23 C22 H22B 109.1
H22A C22 H22B 107.8
C22 C23 C18 111.7(4)
C22 C23 H23A 109.3
C18 C23 H23A 109.3
C22 C23 H23B 109.3
C18 C23 H23B 109.3
H23A C23 H23B 107.9
N3 C24 C29 110.6(3)
N3 C24 C25 111.0(3)
C29 C24 C25 110.9(3)
N3 C24 H24 108.1
C29 C24 H24 108.1
C25 C24 H24 108.1
C24 C25 C26 111.6(4)
C24 C25 H25A 109.3
C26 C25 H25A 109.3
C24 C25 H25B 109.3
C26 C25 H25B 109.3
H25A C25 H25B 108.0
C27 C26 C25 111.0(4)
C27 C26 H26A 109.4
C25 C26 H26A 109.4
C27 C26 H26B 109.4
C25 C26 H26B 109.4
H26A C26 H26B 108.0
C28 C27 C26 111.2(4)
C28 C27 H27A 109.4
C26 C27 H27A 109.4
C28 C27 H27B 109.4
C26 C27 H27B 109.4
H27A C27 H27B 108.0
C27 C28 C29 111.1(4)
C27 C28 H28A 109.4
C29 C28 H28A 109.4
C27 C28 H28B 109.4
C29 C28 H28B 109.4
H28A C28 H28B 108.0
C24 C29 C28 112.7(3)
C24 C29 H29A 109.0
C28 C29 H29A 109.0
C24 C29 H29B 109.0
C28 C29 H29B 109.0
H29A C29 H29B 107.8
N4 C30 N5 124.0(4)
N4 C30 N6 118.4(4)
N5 C30 N6 117.6(4)
N5 C31 C32 110.3(3)
N5 C31 C36 113.6(4)
C32 C31 C36 110.3(3)
N5 C31 H31 107.5
C32 C31 H31 107.5
C36 C31 H31 107.5
C31 C32 C33 111.5(4)
C31 C32 H32A 109.3
C33 C32 H32A 109.3
C31 C32 H32B 109.3
C33 C32 H32B 109.3
H32A C32 H32B 108.0
C34 C33 C32 112.3(4)
C34 C33 H33A 109.2
C32 C33 H33A 109.2
C34 C33 H33B 109.2
C32 C33 H33B 109.2
H33A C33 H33B 107.9
C33 C34 C35 111.3(4)
C33 C34 H34A 109.4
C35 C34 H34A 109.4
C33 C34 H34B 109.4
C35 C34 H34B 109.4
H34A C34 H34B 108.0
C34 C35 C36 111.7(4)
C34 C35 H35A 109.3
C36 C35 H35A 109.3
C34 C35 H35B 109.3
C36 C35 H35B 109.3
H35A C35 H35B 107.9
C31 C36 C35 110.4(4)
C31 C36 H36A 109.6
C35 C36 H36A 109.6
C31 C36 H36B 109.6
C35 C36 H36B 109.6
H36A C36 H36B 108.1
N6 C37 C42 112.4(3)
N6 C37 C38 109.9(3)
C42 C37 C38 109.4(4)
N6 C37 H37 108.4
C42 C37 H37 108.4
C38 C37 H37 108.4
C39 C38 C37 111.5(4)
C39 C38 H38A 109.3
C37 C38 H38A 109.3
C39 C38 H38B 109.3
C37 C38 H38B 109.3
H38A C38 H38B 108.0
C40 C39 C38 112.1(4)
C40 C39 H39A 109.2
C38 C39 H39A 109.2
C40 C39 H39B 109.2
C38 C39 H39B 109.2
H39A C39 H39B 107.9
C39 C40 C41 111.2(5)
C39 C40 H40A 109.4
C41 C40 H40A 109.4
C39 C40 H40B 109.4
C41 C40 H40B 109.4
H40A C40 H40B 108.0
C40 C41 C42 111.3(4)
C40 C41 H41A 109.4
C42 C41 H41A 109.4
C40 C41 H41B 109.4
C42 C41 H41B 109.4
H41A C41 H41B 108.0
C41 C42 C37 111.7(4)
C41 C42 H42A 109.3
C37 C42 H42A 109.3
C41 C42 H42B 109.3
C37 C42 H42B 109.3
H42A C42 H42B 107.9
C46 O1 C43 108.2(5)
O1 C43 C44 107.3(5)
O1 C43 H43A 110.2
C44 C43 H43A 110.2
O1 C43 H43B 110.2
C44 C43 H43B 110.2
H43A C43 H43B 108.5
C45 C44 C43 104.9(6)
C45 C44 H44A 110.8
C43 C44 H44A 110.8
C45 C44 H44B 110.8
C43 C44 H44B 110.8
H44A C44 H44B 108.9
C44 C45 C46 107.1(6)
C44 C45 H45A 110.3
C46 C45 H45A 110.3
C44 C45 H45B 110.3
C46 C45 H45B 110.3
H45A C45 H45B 108.6
O1 C46 C45 109.3(5)
O1 C46 H46A 109.8
C45 C46 H46A 109.8
O1 C46 H46B 109.8
C45 C46 H46B 109.8
H46A C46 H46B 108.3
C50 O2 C47 106.7(5)
C48 C47 O2 112.9(6)
C48 C47 H47A 109.0
O2 C47 H47A 109.0
C48 C47 H47B 109.0
O2 C47 H47B 109.0
H47A C47 H47B 107.8
C47 C48 C49 106.5(6)
C47 C48 H48A 110.4
C49 C48 H48A 110.4
C47 C48 H48B 110.4
C49 C48 H48B 110.4
H48A C48 H48B 108.6
C50 C49 C48 104.5(5)
C50 C49 H49A 110.9
C48 C49 H49A 110.9
C50 C49 H49B 110.9
C48 C49 H49B 110.9
H49A C49 H49B 108.9
O2 C50 C49 108.6(5)
O2 C50 H50A 110.0
C49 C50 H50A 110.0
O2 C50 H50B 110.0
C49 C50 H50B 110.0
H50A C50 H50B 108.3

loop_
_geom_bond_atom_site_label_1
_geom_bond_atom_site_label_2
_geom_bond_distance
Yb1 N1 2.227(3)
Yb1 N4 2.477(3)
Yb1 N2 2.485(3)
Yb1 C2 2.626(4)
Yb1 C5 2.629(5)
Yb1 C6 2.629(4)
Yb1 C1 2.632(4)
Yb1 C4 2.635(5)
Yb1 C3 2.638(5)
Yb1 C7 2.641(4)
Yb1 C10 2.643(4)
Yb1 C8 2.648(4)
N1 C11 1.352(5)
N1 C12 1.384(4)
N2 C11 1.307(4)
N2 C18 1.460(5)
N3 C11 1.377(5)
N3 C24 1.463(4)
N3 H3A 0.8600
N4 C30 1.322(5)
N4 C17 1.426(5)
N5 C30 1.349(5)
N5 C31 1.465(5)
N5 H5A 0.8600
N6 C30 1.358(5)
N6 C37 1.439(5)
N6 H6A 0.8600
C1 C2 1.373(7)
C1 C5 1.377(7)
C1 H1 0.9300
C2 C3 1.374(7)
C2 H2 0.9300
C3 C4 1.385(8)
C3 H3 0.9300
C4 C5 1.402(7)
C4 H4 0.9300
C5 H5 0.9300
C6 C10 1.359(7)
C6 C7 1.408(7)
C6 H6 0.9300
C7 C8 1.390(7)
C7 H7 0.9300
C8 C9 1.376(7)
C8 H8 0.9300
C9 C10 1.385(6)
C9 H9 0.9300
C10 H10 0.9300
C12 C17 1.396(5)
C12 C13 1.401(5)
C13 C14 1.380(5)
C13 H13 0.9300
C14 C15 1.360(6)
C14 H14 0.9300
C15 C16 1.386(5)
C15 H15 0.9300
C16 C17 1.389(5)
C16 H16 0.9300
C18 C19 1.511(5)
C18 C23 1.518(5)
C18 H18 0.9800
C19 C20 1.527(6)
C19 H19A 0.9700
C19 H19B 0.9700
C20 C21 1.519(7)
C20 H20A 0.9700
C20 H20B 0.9700
C21 C22 1.489(7)
C21 H21A 0.9700
C21 H21B 0.9700
C22 C23 1.515(6)
C22 H22A 0.9700
C22 H22B 0.9700
C23 H23A 0.9700
C23 H23B 0.9700
C24 C29 1.510(5)
C24 C25 1.510(5)
C24 H24 0.9800
C25 C26 1.518(6)
C25 H25A 0.9700
C25 H25B 0.9700
C26 C27 1.510(6)
C26 H26A 0.9700
C26 H26B 0.9700
C27 C28 1.498(6)
C27 H27A 0.9700
C27 H27B 0.9700
C28 C29 1.511(6)
C28 H28A 0.9700
C28 H28B 0.9700
C29 H29A 0.9700
C29 H29B 0.9700
C31 C32 1.507(5)
C31 C36 1.521(5)
C31 H31 0.9800
C32 C33 1.511(6)
C32 H32A 0.9700
C32 H32B 0.9700
C33 C34 1.506(6)
C33 H33A 0.9700
C33 H33B 0.9700
C34 C35 1.512(6)
C34 H34A 0.9700
C34 H34B 0.9700
C35 C36 1.521(7)
C35 H35A 0.9700
C35 H35B 0.9700
C36 H36A 0.9700
C36 H36B 0.9700
C37 C42 1.517(6)
C37 C38 1.523(5)
C37 H37 0.9800
C38 C39 1.516(6)
C38 H38A 0.9700
C38 H38B 0.9700
C39 C40 1.498(7)
C39 H39A 0.9700
C39 H39B 0.9700
C40 C41 1.505(7)
C40 H40A 0.9700
C40 H40B 0.9700
C41 C42 1.510(6)
C41 H41A 0.9700
C41 H41B 0.9700
C42 H42A 0.9700
C42 H42B 0.9700
O1 C46 1.375(6)
O1 C43 1.396(6)
C43 C44 1.462(8)
C43 H43A 0.9700
C43 H43B 0.9700
C44 C45 1.421(9)
C44 H44A 0.9700
C44 H44B 0.9700
C45 C46 1.423(9)
C45 H45A 0.9700
C45 H45B 0.9700
C46 H46A 0.9700
C46 H46B 0.9700
O2 C50 1.371(7)
O2 C47 1.391(7)
C47 C48 1.329(8)
C47 H47A 0.9700
C47 H47B 0.9700
C48 C49 1.465(8)
C48 H48A 0.9700
C48 H48B 0.9700
C49 C50 1.459(8)
C49 H49A 0.9700
C49 H49B 0.9700
C50 H50A 0.9700
C50 H50B 0.9700
